data_7130185
loop_
_publ_author_name
'Liu, Han-Ying'
'Hill, Michael S.'
'Mahon, Mary F.'

_publ_section_title
;
 Diverse reactivity of an Al(I)-centred anion towards ketones.
;
_journal_name_full 'Chemical communications (Cambridge, England)'
_journal_paper_doi 10.1039/d2cc02333d
_journal_year 2022
_chemical_formula_moiety 'C46 H66 Al K N2 O2 Si2'
_chemical_formula_sum 'C46 H66 Al K N2 O2 Si2'
_chemical_formula_weight 801.26
_space_group_crystal_system orthorhombic
_space_group_IT_number 61
_space_group_name_Hall '-P 2ac 2ab'
_space_group_name_H-M_alt 'P b c a'
_atom_sites_solution_hydrogens mixed
_atom_sites_solution_primary dual
_audit_creation_date 2021-09-10
_audit_creation_method
;
Olex2 1.5
(compiled 2021.08.20 svn.r13c46975 for OlexSys, GUI svn.r6396)
;
_audit_update_record
;
2022-04-23 deposited with the CCDC.	2022-05-24 downloaded from the CCDC.
;
_cell_angle_alpha 90
_cell_angle_beta 90
_cell_angle_gamma 90
_cell_formula_units_Z 8
_cell_length_a 22.4043(4)
_cell_length_b 17.8222(3)
_cell_length_c 22.5974(5)
_cell_measurement_reflns_used 6594
_cell_measurement_temperature 150.00(10)
_cell_measurement_theta_max 72.5480
_cell_measurement_theta_min 4.3750
_cell_volume 9023.0(3)
_computing_cell_refinement 'CrysAlisPro 1.171.39.46 (Rigaku OD, 2018)'
_computing_data_collection 'CrysAlisPro 1.171.39.46 (Rigaku OD, 2018)'
_computing_data_reduction 'CrysAlisPro 1.171.39.46 (Rigaku OD, 2018)'
_computing_molecular_graphics 'Olex2 1.5 (Dolomanov et al., 2009)'
_computing_publication_material 'Olex2 1.5 (Dolomanov et al., 2009)'
_computing_structure_refinement 'SHELXL 2014/3 (Sheldrick, 2015)'
_computing_structure_solution 'SHELXT 2018/2 (Sheldrick, 2018)'
_diffrn_ambient_environment N~2~
_diffrn_ambient_temperature 150.00(10)
_diffrn_detector 'CCD plate'
_diffrn_detector_area_resol_mean 8.0734
_diffrn_detector_type EosS2
_diffrn_measured_fraction_theta_full 1.000
_diffrn_measured_fraction_theta_max 0.982
_diffrn_measurement_device 'four-circle diffractometer'
_diffrn_measurement_device_type 'SuperNova, Dual, Cu at home/near, EosS2'
_diffrn_measurement_method '\w scans'
_diffrn_radiation_monochromator mirror
_diffrn_radiation_probe x-ray
_diffrn_radiation_type 'Cu K\a'
_diffrn_radiation_wavelength 1.54184
_diffrn_reflns_av_R_equivalents 0.0464
_diffrn_reflns_av_unetI/netI 0.0455
_diffrn_reflns_Laue_measured_fraction_full 1.000
_diffrn_reflns_Laue_measured_fraction_max 0.982
_diffrn_reflns_limit_h_max 24
_diffrn_reflns_limit_h_min -27
_diffrn_reflns_limit_k_max 21
_diffrn_reflns_limit_k_min -18
_diffrn_reflns_limit_l_max 27
_diffrn_reflns_limit_l_min -27
_diffrn_reflns_number 30723
_diffrn_reflns_point_group_measured_fraction_full 1.000
_diffrn_reflns_point_group_measured_fraction_max 0.982
_diffrn_reflns_theta_full 67.684
_diffrn_reflns_theta_max 73.061
_diffrn_reflns_theta_min 3.724
_diffrn_source 'micro-focus sealed X-ray tube'
_diffrn_source_type 'SuperNova (Cu) X-ray Source'
_exptl_absorpt_coefficient_mu 2.012
_exptl_absorpt_correction_T_max 1.00000
_exptl_absorpt_correction_T_min 0.86285
_exptl_absorpt_correction_type multi-scan
_exptl_absorpt_process_details
;
CrysAlisPro 1.171.39.46 (Rigaku Oxford Diffraction, 2018)
Empirical absorption correction using spherical harmonics,
 implemented in SCALE3 ABSPACK scaling algorithm.
;
_exptl_crystal_colour colourless
_exptl_crystal_colour_primary colourless
_exptl_crystal_density_diffrn 1.180
_exptl_crystal_description needle
_exptl_crystal_F_000 3456
_exptl_crystal_size_max 0.137
_exptl_crystal_size_mid 0.028
_exptl_crystal_size_min 0.024
_refine_diff_density_max 0.314
_refine_diff_density_min -0.253
_refine_diff_density_rms 0.046
_refine_ls_extinction_method none
_refine_ls_goodness_of_fit_ref 1.015
_refine_ls_hydrogen_treatment mixed
_refine_ls_matrix_type full
_refine_ls_number_parameters 512
_refine_ls_number_reflns 8870
_refine_ls_number_restraints 0
_refine_ls_restrained_S_all 1.015
_refine_ls_R_factor_all 0.0571
_refine_ls_R_factor_gt 0.0386
_refine_ls_shift/su_max 0.001
_refine_ls_shift/su_mean 0.000
_refine_ls_structure_factor_coef Fsqd
_refine_ls_weighting_details 'w=1/[\s^2^(Fo^2^)+(0.0449P)^2^+0.5472P] where P=(Fo^2^+2Fc^2^)/3'
_refine_ls_weighting_scheme calc
_refine_ls_wR_factor_gt 0.0875
_refine_ls_wR_factor_ref 0.0959
_reflns_Friedel_coverage 0.000
_reflns_number_gt 6916
_reflns_number_total 8870
_reflns_threshold_expression 'I > 2\s(I)'
_cod_data_source_file d2cc02333d2.cif
_cod_data_source_block s21msh26-cpd12
_cod_database_code 7130185
_shelxl_version_number 2014-3
_shelx_space_group_comment
;
The symmetry employed for this shelxl refinement is uniquely defined
by the following loop, which should always be used as a source of
symmetry information in preference to the above space-group names.
They are only intended as comments.
;
_olex2_refinement_description
;
1. Fixed Uiso
 At 1.2 times of:
  All C(H) groups, All C(H,H) groups
 At 1.5 times of:
  All C(H,H,H) groups
2.a Ternary CH refined with riding coordinates:
 C7(H7), C25(H25), C10(H10), C28(H28)
2.b Secondary CH2 refined with riding coordinates:
 C16(H16A,H16B), C15(H15A,H15B)
2.c Aromatic/amide H refined with riding coordinates:
 C42(H42), C46(H46), C39(H39), C35(H35), C3(H3), C5(H5), C23(H23), C45(H45),
 C38(H38), C44(H44), C22(H22), C4(H4), C21(H21), C43(H43), C37(H37), C36(H36)
2.d Idealised Me refined as rotating group:
 C40(H40A,H40B,H40C), C14(H14A,H14B,H14C), C8(H8A,H8B,H8C), C13(H13A,H13B,
 H13C), C11(H11A,H11B,H11C), C17(H17A,H17B,H17C), C9(H9A,H9B,H9C), C12(H12A,
 H12B,H12C), C18(H18A,H18B,H18C), C29(H29A,H29B,H29C), C30(H30A,H30B,H30C),
 C26(H26A,H26B,H26C), C27(H27A,H27B,H27C)
;
_olex2_submission_special_instructions 'No special instructions were received'

loop_
_space_group_symop_operation_xyz
'x, y, z'
'-x+1/2, -y, z+1/2'
'-x, y+1/2, -z+1/2'
'x+1/2, -y+1/2, -z'
'-x, -y, -z'
'x-1/2, y, -z-1/2'
'x, -y-1/2, z-1/2'
'-x-1/2, y-1/2, z'

loop_
_atom_site_label
_atom_site_type_symbol
_atom_site_fract_x
_atom_site_fract_y
_atom_site_fract_z
_atom_site_U_iso_or_equiv
_atom_site_adp_type
_atom_site_occupancy
_atom_site_site_symmetry_order
_atom_site_calc_flag
_atom_site_refinement_flags_posn
_atom_site_refinement_flags_adp
_atom_site_refinement_flags_occupancy
_atom_site_disorder_assembly
_atom_site_disorder_group
K1 K 0.28847(2) 0.90707(2) 0.72139(2) 0.03828(12) Uani 1 1 d . . . . .
Si1 Si 0.36059(2) 0.73886(3) 0.48814(2) 0.02160(11) Uani 1 1 d . . . . .
Si2 Si 0.46959(2) 0.66115(3) 0.61086(2) 0.02359(11) Uani 1 1 d . . . . .
Al1 Al 0.33197(2) 0.70362(3) 0.62644(2) 0.01712(11) Uani 1 1 d . . . . .
O1 O 0.28721(5) 0.76957(6) 0.66738(5) 0.0191(2) Uani 1 1 d . . . . .
O2 O 0.29787(5) 0.62677(6) 0.66276(5) 0.0204(2) Uani 1 1 d . . . . .
N1 N 0.31877(7) 0.69791(8) 0.54483(6) 0.0194(3) Uani 1 1 d . . . . .
N2 N 0.41373(6) 0.71465(8) 0.64421(7) 0.0200(3) Uani 1 1 d . . . . .
C41 C 0.23777(8) 0.59436(9) 0.74659(8) 0.0212(3) Uani 1 1 d . . . . .
C34 C 0.20284(8) 0.77630(9) 0.73317(8) 0.0199(3) Uani 1 1 d . . . . .
C19 C 0.42929(7) 0.76582(10) 0.69089(8) 0.0216(3) Uani 1 1 d . . . . .
C32 C 0.24618(8) 0.64776(9) 0.69411(8) 0.0202(3) Uani 1 1 d . . . . .
C1 C 0.27013(8) 0.65092(9) 0.52415(7) 0.0205(3) Uani 1 1 d . . . . .
C2 C 0.21584(8) 0.68185(10) 0.50372(8) 0.0238(4) Uani 1 1 d . . . . .
C31 C 0.25877(8) 0.73204(9) 0.71612(7) 0.0191(3) Uani 1 1 d . . . . .
C6 C 0.27697(9) 0.57197(10) 0.52235(8) 0.0238(4) Uani 1 1 d . . . . .
C7 C 0.20169(8) 0.76532(10) 0.50591(8) 0.0258(4) Uani 1 1 d . . . . .
H7 H 0.2315 0.7902 0.5308 0.031 Uiso 1 1 calc R U . . .
C24 C 0.44665(8) 0.74128(11) 0.74850(8) 0.0244(4) Uani 1 1 d . . . . .
C42 C 0.18336(9) 0.58919(10) 0.77681(9) 0.0272(4) Uani 1 1 d . . . . .
H42 H 0.1510 0.6178 0.7643 0.033 Uiso 1 1 calc R U . . .
C46 C 0.28499(9) 0.55010(10) 0.76633(8) 0.0260(4) Uani 1 1 d . . . . .
H46 H 0.3212 0.5514 0.7462 0.031 Uiso 1 1 calc R U . . .
C40 C 0.19252(8) 0.64359(10) 0.65259(8) 0.0235(4) Uani 1 1 d . . . . .
H40A H 0.1972 0.6796 0.6213 0.035 Uiso 1 1 calc R U . . .
H40B H 0.1567 0.6544 0.6743 0.035 Uiso 1 1 calc R U . . .
H40C H 0.1899 0.5941 0.6360 0.035 Uiso 1 1 calc R U . . .
C33 C 0.30278(8) 0.72857(11) 0.76767(8) 0.0233(4) Uani 1 1 d . . . . .
C16 C 0.46322(9) 0.65631(11) 0.52793(8) 0.0276(4) Uani 1 1 d . . . . .
H16A H 0.5016 0.6418 0.5117 0.033 Uiso 1 1 calc R U . . .
H16B H 0.4347 0.6175 0.5176 0.033 Uiso 1 1 calc R U . . .
C20 C 0.42669(8) 0.84437(10) 0.68043(8) 0.0245(4) Uani 1 1 d . . . . .
C39 C 0.18555(8) 0.78571(10) 0.79196(8) 0.0255(4) Uani 1 1 d . . . . .
H39 H 0.2074 0.7626 0.8218 0.031 Uiso 1 1 calc R U . . .
C25 C 0.42008(9) 0.87705(10) 0.61854(9) 0.0286(4) Uani 1 1 d . . . . .
H25 H 0.4103 0.8357 0.5916 0.034 Uiso 1 1 calc R U . . .
C10 C 0.33156(9) 0.53189(10) 0.54573(9) 0.0267(4) Uani 1 1 d . . . . .
H10 H 0.3571 0.5694 0.5648 0.032 Uiso 1 1 calc R U . . .
C15 C 0.44365(9) 0.73019(11) 0.49895(8) 0.0278(4) Uani 1 1 d . . . . .
H15A H 0.4631 0.7346 0.4607 0.033 Uiso 1 1 calc R U . . .
H15B H 0.4572 0.7716 0.5233 0.033 Uiso 1 1 calc R U . . .
C35 C 0.16897(9) 0.81248(11) 0.68986(9) 0.0269(4) Uani 1 1 d . . . . .
H35 H 0.1804 0.8089 0.6504 0.032 Uiso 1 1 calc R U . . .
C3 C 0.17194(9) 0.63496(11) 0.47968(9) 0.0293(4) Uani 1 1 d . . . . .
H3 H 0.1366 0.6559 0.4658 0.035 Uiso 1 1 calc R U . . .
C14 C 0.34766(9) 0.84254(10) 0.47665(9) 0.0294(4) Uani 1 1 d . . . . .
H14A H 0.3298 0.8506 0.4386 0.044 Uiso 1 1 calc R U . . .
H14B H 0.3851 0.8686 0.4786 0.044 Uiso 1 1 calc R U . . .
H14C H 0.3215 0.8611 0.5069 0.044 Uiso 1 1 calc R U . . .
C5 C 0.23202(9) 0.52762(10) 0.49781(9) 0.0294(4) Uani 1 1 d . . . . .
H5 H 0.2373 0.4759 0.4961 0.035 Uiso 1 1 calc R U . . .
C23 C 0.45655(8) 0.79417(12) 0.79297(9) 0.0301(4) Uani 1 1 d . . . . .
H23 H 0.4684 0.7776 0.8302 0.036 Uiso 1 1 calc R U . . .
C45 C 0.27891(10) 0.50394(11) 0.81572(9) 0.0314(4) Uani 1 1 d . . . . .
H45 H 0.3113 0.4760 0.8290 0.038 Uiso 1 1 calc R U . . .
C8 C 0.13933(9) 0.78063(11) 0.53203(9) 0.0302(4) Uani 1 1 d . . . . .
H8A H 0.1093 0.7642 0.5046 0.045 Uiso 1 1 calc R U . . .
H8B H 0.1348 0.8334 0.5391 0.045 Uiso 1 1 calc R U . . .
H8C H 0.1350 0.7538 0.5686 0.045 Uiso 1 1 calc R U . . .
C38 C 0.13623(9) 0.82904(11) 0.80678(9) 0.0308(4) Uani 1 1 d . . . . .
H38 H 0.1262 0.8357 0.8464 0.037 Uiso 1 1 calc R U . . .
C44 C 0.22470(10) 0.49943(11) 0.84528(9) 0.0335(5) Uani 1 1 d . . . . .
H44 H 0.2205 0.4683 0.8781 0.040 Uiso 1 1 calc R U . . .
C13 C 0.34507(9) 0.68912(11) 0.41647(8) 0.0284(4) Uani 1 1 d . . . . .
H13A H 0.3625 0.6399 0.4176 0.043 Uiso 1 1 calc R U . . .
H13B H 0.3620 0.7172 0.3843 0.043 Uiso 1 1 calc R U . . .
H13C H 0.3027 0.6848 0.4109 0.043 Uiso 1 1 calc R U . . .
C22 C 0.44935(9) 0.87014(12) 0.78369(9) 0.0329(4) Uani 1 1 d . . . . .
H22 H 0.4538 0.9041 0.8146 0.039 Uiso 1 1 calc R U . . .
C4 C 0.17998(9) 0.55822(12) 0.47612(9) 0.0324(4) Uani 1 1 d . . . . .
H4 H 0.1508 0.5278 0.4594 0.039 Uiso 1 1 calc R U . . .
C21 C 0.43534(9) 0.89461(11) 0.72721(9) 0.0294(4) Uani 1 1 d . . . . .
H21 H 0.4316 0.9458 0.7202 0.035 Uiso 1 1 calc R U . . .
C28 C 0.45580(9) 0.65890(11) 0.76486(9) 0.0291(4) Uani 1 1 d . . . . .
H28 H 0.4382 0.6279 0.7336 0.035 Uiso 1 1 calc R U . . .
C43 C 0.17698(10) 0.54184(12) 0.82534(9) 0.0330(4) Uani 1 1 d . . . . .
H43 H 0.1404 0.5386 0.8446 0.040 Uiso 1 1 calc R U . . .
C37 C 0.10197(9) 0.86236(11) 0.76339(10) 0.0327(4) Uani 1 1 d . . . . .
H37 H 0.0683 0.8902 0.7733 0.039 Uiso 1 1 calc R U . . .
C11 C 0.36789(10) 0.49490(11) 0.49574(10) 0.0338(4) Uani 1 1 d . . . . .
H11A H 0.4030 0.4720 0.5121 0.051 Uiso 1 1 calc R U . . .
H11B H 0.3793 0.5323 0.4674 0.051 Uiso 1 1 calc R U . . .
H11C H 0.3440 0.4574 0.4766 0.051 Uiso 1 1 calc R U . . .
C17 C 0.54358(9) 0.70743(12) 0.62309(10) 0.0347(5) Uani 1 1 d . . . . .
H17A H 0.5500 0.7447 0.5931 0.052 Uiso 1 1 calc R U . . .
H17B H 0.5747 0.6705 0.6211 0.052 Uiso 1 1 calc R U . . .
H17C H 0.5440 0.7308 0.6613 0.052 Uiso 1 1 calc R U . . .
C36 C 0.11858(9) 0.85362(12) 0.70470(10) 0.0332(4) Uani 1 1 d . . . . .
H36 H 0.0957 0.8755 0.6750 0.040 Uiso 1 1 calc R U . . .
C9 C 0.20475(10) 0.79926(11) 0.44357(9) 0.0334(4) Uani 1 1 d . . . . .
H9A H 0.2427 0.7876 0.4260 0.050 Uiso 1 1 calc R U . . .
H9B H 0.2002 0.8527 0.4460 0.050 Uiso 1 1 calc R U . . .
H9C H 0.1734 0.7787 0.4197 0.050 Uiso 1 1 calc R U . . .
C12 C 0.31478(10) 0.47335(11) 0.59257(9) 0.0355(5) Uani 1 1 d . . . . .
H12A H 0.2890 0.4364 0.5753 0.053 Uiso 1 1 calc R U . . .
H12B H 0.2946 0.4976 0.6248 0.053 Uiso 1 1 calc R U . . .
H12C H 0.3503 0.4494 0.6070 0.053 Uiso 1 1 calc R U . . .
C18 C 0.47292(10) 0.55970(11) 0.63459(10) 0.0354(5) Uani 1 1 d . . . . .
H18A H 0.4946 0.5558 0.6711 0.053 Uiso 1 1 calc R U . . .
H18B H 0.4927 0.5307 0.6046 0.053 Uiso 1 1 calc R U . . .
H18C H 0.4331 0.5410 0.6401 0.053 Uiso 1 1 calc R U . . .
C29 C 0.42762(10) 0.63599(13) 0.82429(9) 0.0362(5) Uani 1 1 d . . . . .
H29A H 0.4483 0.6606 0.8560 0.054 Uiso 1 1 calc R U . . .
H29B H 0.4306 0.5826 0.8291 0.054 Uiso 1 1 calc R U . . .
H29C H 0.3864 0.6505 0.8248 0.054 Uiso 1 1 calc R U . . .
C30 C 0.52252(10) 0.64048(15) 0.76885(11) 0.0439(6) Uani 1 1 d . . . . .
H30A H 0.5409 0.6486 0.7310 0.066 Uiso 1 1 calc R U . . .
H30B H 0.5275 0.5890 0.7802 0.066 Uiso 1 1 calc R U . . .
H30C H 0.5410 0.6724 0.7978 0.066 Uiso 1 1 calc R U . . .
C26 C 0.37156(11) 0.93657(12) 0.61224(10) 0.0421(5) Uani 1 1 d . . . . .
H26A H 0.3330 0.9132 0.6150 0.063 Uiso 1 1 calc R U . . .
H26B H 0.3754 0.9609 0.5745 0.063 Uiso 1 1 calc R U . . .
H26C H 0.3757 0.9730 0.6432 0.063 Uiso 1 1 calc R U . . .
C27 C 0.48035(11) 0.91005(14) 0.59883(11) 0.0452(6) Uani 1 1 d . . . . .
H27A H 0.4894 0.9534 0.6223 0.068 Uiso 1 1 calc R U . . .
H27B H 0.4781 0.9242 0.5579 0.068 Uiso 1 1 calc R U . . .
H27C H 0.5111 0.8731 0.6039 0.068 Uiso 1 1 calc R U . . .
H33A H 0.3178(10) 0.7787(13) 0.7791(10) 0.028(6) Uiso 1 1 d . . . . .
H33B H 0.2861(9) 0.7047(12) 0.8036(10) 0.025(5) Uiso 1 1 d . . . . .
H33C H 0.3358(10) 0.7003(12) 0.7560(10) 0.026(5) Uiso 1 1 d . . . . .

loop_
_atom_site_aniso_label
_atom_site_aniso_U_11
_atom_site_aniso_U_22
_atom_site_aniso_U_33
_atom_site_aniso_U_23
_atom_site_aniso_U_13
_atom_site_aniso_U_12
K1 0.0434(3) 0.0255(2) 0.0459(3) -0.00738(18) 0.0087(2) -0.00403(18)
Si1 0.0265(3) 0.0212(2) 0.0171(2) 0.00060(17) 0.00274(18) -0.00161(18)
Si2 0.0195(2) 0.0251(2) 0.0262(3) -0.00248(18) 0.00138(18) 0.00262(18)
Al1 0.0172(2) 0.0183(2) 0.0159(2) -0.00010(17) 0.00095(18) -0.00029(18)
O1 0.0195(6) 0.0194(5) 0.0184(6) 0.0011(4) 0.0028(4) -0.0011(5)
O2 0.0207(6) 0.0202(6) 0.0205(6) 0.0004(4) 0.0047(5) -0.0003(5)
N1 0.0227(8) 0.0200(7) 0.0156(7) -0.0002(5) -0.0007(5) -0.0015(6)
N2 0.0183(7) 0.0221(7) 0.0196(7) -0.0022(5) 0.0002(6) 0.0003(6)
C41 0.0247(9) 0.0203(8) 0.0186(8) 0.0004(6) 0.0001(7) -0.0030(7)
C34 0.0186(9) 0.0198(8) 0.0211(9) -0.0008(6) 0.0038(6) -0.0013(6)
C19 0.0142(8) 0.0265(8) 0.0243(9) -0.0027(7) 0.0009(6) 0.0013(7)
C32 0.0211(9) 0.0200(8) 0.0197(9) 0.0004(6) 0.0017(7) -0.0002(6)
C1 0.0247(9) 0.0211(8) 0.0158(8) -0.0014(6) 0.0014(6) -0.0016(7)
C2 0.0276(10) 0.0266(9) 0.0171(8) -0.0020(7) -0.0006(7) -0.0009(7)
C31 0.0192(8) 0.0196(8) 0.0186(8) 0.0003(6) 0.0007(6) -0.0003(6)
C6 0.0288(10) 0.0225(8) 0.0202(9) -0.0015(6) 0.0027(7) -0.0024(7)
C7 0.0263(10) 0.0273(9) 0.0237(9) -0.0017(7) -0.0060(7) 0.0032(7)
C24 0.0151(8) 0.0338(10) 0.0243(9) -0.0017(7) -0.0003(7) 0.0003(7)
C42 0.0256(10) 0.0286(9) 0.0273(10) 0.0033(7) 0.0026(7) -0.0009(7)
C46 0.0268(10) 0.0248(9) 0.0263(10) 0.0021(7) 0.0004(7) -0.0019(7)
C40 0.0227(9) 0.0262(8) 0.0217(9) 0.0004(7) -0.0010(7) -0.0027(7)
C33 0.0216(9) 0.0278(9) 0.0204(9) -0.0008(7) -0.0013(7) 0.0007(7)
C16 0.0265(10) 0.0298(9) 0.0265(10) -0.0048(7) 0.0051(7) 0.0026(8)
C20 0.0200(9) 0.0267(9) 0.0267(10) -0.0020(7) 0.0003(7) -0.0009(7)
C39 0.0250(10) 0.0287(9) 0.0230(9) 0.0004(7) 0.0039(7) -0.0001(7)
C25 0.0342(11) 0.0246(9) 0.0269(10) -0.0007(7) -0.0001(8) -0.0003(8)
C10 0.0324(10) 0.0194(8) 0.0283(10) -0.0017(7) -0.0024(8) -0.0004(7)
C15 0.0282(10) 0.0317(9) 0.0234(9) -0.0001(7) 0.0060(7) -0.0030(8)
C35 0.0243(10) 0.0320(9) 0.0243(9) 0.0033(7) 0.0021(7) 0.0038(7)
C3 0.0276(10) 0.0342(10) 0.0260(10) -0.0027(8) -0.0054(8) -0.0007(8)
C14 0.0374(11) 0.0214(8) 0.0296(10) 0.0043(7) 0.0002(8) -0.0026(8)
C5 0.0368(11) 0.0226(8) 0.0288(10) -0.0023(7) -0.0006(8) -0.0048(8)
C23 0.0220(10) 0.0459(11) 0.0225(10) -0.0026(8) -0.0021(7) -0.0015(8)
C45 0.0396(12) 0.0266(9) 0.0281(10) 0.0051(7) -0.0041(8) 0.0021(8)
C8 0.0303(10) 0.0359(10) 0.0243(10) -0.0033(7) -0.0053(8) 0.0055(8)
C38 0.0284(10) 0.0353(10) 0.0287(10) -0.0043(8) 0.0105(8) -0.0030(8)
C44 0.0512(13) 0.0291(9) 0.0201(10) 0.0069(7) 0.0029(9) -0.0050(9)
C13 0.0372(11) 0.0304(9) 0.0175(9) 0.0001(7) 0.0039(7) -0.0001(8)
C22 0.0285(11) 0.0401(11) 0.0301(10) -0.0126(8) -0.0003(8) -0.0040(8)
C4 0.0329(11) 0.0340(10) 0.0302(10) -0.0053(8) -0.0034(8) -0.0107(8)
C21 0.0268(10) 0.0267(9) 0.0346(11) -0.0058(8) -0.0002(8) -0.0027(7)
C28 0.0250(10) 0.0355(10) 0.0268(10) 0.0022(8) -0.0021(7) 0.0045(8)
C43 0.0372(12) 0.0348(10) 0.0270(10) 0.0044(8) 0.0107(8) -0.0049(9)
C37 0.0223(10) 0.0324(10) 0.0435(12) -0.0007(8) 0.0104(8) 0.0030(8)
C11 0.0394(12) 0.0237(9) 0.0383(12) -0.0040(8) 0.0023(9) 0.0028(8)
C17 0.0184(9) 0.0468(12) 0.0390(12) -0.0060(9) 0.0030(8) -0.0008(8)
C36 0.0259(10) 0.0381(11) 0.0357(11) 0.0090(9) 0.0023(8) 0.0068(8)
C9 0.0397(12) 0.0310(10) 0.0294(11) 0.0032(8) -0.0031(8) 0.0075(8)
C12 0.0489(13) 0.0234(9) 0.0341(11) 0.0028(8) -0.0001(9) 0.0020(9)
C18 0.0411(12) 0.0289(10) 0.0363(11) 0.0004(8) -0.0034(9) 0.0101(9)
C29 0.0326(12) 0.0449(12) 0.0310(11) 0.0099(9) -0.0038(8) 0.0047(9)
C30 0.0314(12) 0.0565(14) 0.0439(13) 0.0102(10) -0.0008(9) 0.0173(10)
C26 0.0570(15) 0.0356(11) 0.0337(12) 0.0013(9) -0.0014(10) 0.0147(10)
C27 0.0453(14) 0.0472(13) 0.0430(14) 0.0069(10) 0.0092(10) -0.0089(11)

loop_
_atom_type_symbol
_atom_type_description
_atom_type_scat_dispersion_real
_atom_type_scat_dispersion_imag
_atom_type_scat_source
C C 0.0181 0.0091 'International Tables Vol C Tables 4.2.6.8 and 6.1.1.4'
H H 0.0000 0.0000 'International Tables Vol C Tables 4.2.6.8 and 6.1.1.4'
Al Al 0.2130 0.2455 'International Tables Vol C Tables 4.2.6.8 and 6.1.1.4'
K K 0.3868 1.0657 'International Tables Vol C Tables 4.2.6.8 and 6.1.1.4'
N N 0.0311 0.0180 'International Tables Vol C Tables 4.2.6.8 and 6.1.1.4'
O O 0.0492 0.0322 'International Tables Vol C Tables 4.2.6.8 and 6.1.1.4'
Si Si 0.2541 0.3302 'International Tables Vol C Tables 4.2.6.8 and 6.1.1.4'

loop_
_geom_angle_atom_site_label_1
_geom_angle_atom_site_label_2
_geom_angle_atom_site_label_3
_geom_angle
_geom_angle_site_symmetry_1
_geom_angle_site_symmetry_3
_geom_angle_publ_flag
O1 K1 C41 160.29(4) . 8_665 ?
O1 K1 C34 49.02(4) . . ?
O1 K1 C31 26.68(4) . . ?
O1 K1 C42 168.93(4) . 8_665 ?
O1 K1 C46 148.13(5) . 8_665 ?
O1 K1 C20 66.19(4) . . ?
O1 K1 C35 55.13(4) . . ?
O1 K1 C45 142.38(5) . 8_665 ?
O1 K1 C44 146.46(5) . 8_665 ?
O1 K1 C21 88.16(4) . . ?
O1 K1 C43 158.38(5) . 8_665 ?
O1 K1 H33A 57.5(5) . . ?
C41 K1 C42 23.12(4) 8_665 8_665 ?
C41 K1 C43 41.31(4) 8_665 8_665 ?
C41 K1 H33A 141.3(5) 8_665 . ?
C34 K1 C41 128.61(5) . 8_665 ?
C34 K1 C31 28.32(4) . . ?
C34 K1 C42 141.99(5) . 8_665 ?
C34 K1 C46 105.02(5) . 8_665 ?
C34 K1 C20 110.23(5) . . ?
C34 K1 C35 25.43(5) . . ?
C34 K1 C45 93.38(5) . 8_665 ?
C34 K1 C44 104.80(5) . 8_665 ?
C34 K1 C21 125.16(5) . . ?
C34 K1 C43 128.17(5) . 8_665 ?
C34 K1 H33A 57.5(5) . . ?
C31 K1 C41 156.88(5) . 8_665 ?
C31 K1 C42 161.37(5) . 8_665 ?
C31 K1 C46 133.09(5) . 8_665 ?
C31 K1 C20 81.91(4) . . ?
C31 K1 C35 46.50(5) . . ?
C31 K1 C44 120.43(5) . 8_665 ?
C31 K1 C21 98.26(5) . . ?
C31 K1 C43 138.86(5) . 8_665 ?
C31 K1 H33A 41.0(5) . . ?
C42 K1 H33A 124.1(5) 8_665 . ?
C46 K1 C41 23.89(5) 8_665 8_665 ?
C46 K1 C42 41.24(5) 8_665 8_665 ?
C46 K1 C20 144.29(5) 8_665 . ?
C46 K1 C35 93.40(5) 8_665 . ?
C46 K1 C44 43.85(5) 8_665 8_665 ?
C46 K1 C21 123.62(5) 8_665 . ?
C46 K1 C43 49.02(5) 8_665 8_665 ?
C46 K1 H33A 130.1(5) 8_665 . ?
C20 K1 C41 121.14(4) . 8_665 ?
C20 K1 C42 103.54(5) . 8_665 ?
C20 K1 C43 102.05(5) . 8_665 ?
C20 K1 H33A 68.6(5) . . ?
C35 K1 C41 113.58(5) . 8_665 ?
C35 K1 C42 134.62(5) . 8_665 ?
C35 K1 C20 121.21(5) . . ?
C35 K1 C44 112.10(5) . 8_665 ?
C35 K1 C21 142.83(5) . . ?
C35 K1 C43 134.20(5) . 8_665 ?
C35 K1 H33A 82.4(5) . . ?
C45 K1 C41 43.04(5) 8_665 8_665 ?
C45 K1 C31 117.63(5) 8_665 . ?
C45 K1 C42 48.61(5) 8_665 8_665 ?
C45 K1 C46 25.40(5) 8_665 8_665 ?
C45 K1 C20 143.23(5) 8_665 . ?
C45 K1 C35 92.19(5) 8_665 . ?
C45 K1 C44 24.98(5) 8_665 8_665 ?
C45 K1 C21 119.38(5) 8_665 . ?
C45 K1 C43 42.29(6) 8_665 8_665 ?
C45 K1 H33A 104.7(5) 8_665 . ?
C44 K1 C41 49.61(4) 8_665 8_665 ?
C44 K1 C42 41.30(5) 8_665 8_665 ?
C44 K1 C20 118.64(5) 8_665 . ?
C44 K1 C21 95.16(5) 8_665 . ?
C44 K1 C43 23.62(5) 8_665 8_665 ?
C44 K1 H33A 92.0(5) 8_665 . ?
C21 K1 C41 103.26(5) . 8_665 ?
C21 K1 C42 82.51(5) . 8_665 ?
C21 K1 C20 23.94(4) . . ?
C21 K1 C43 78.22(5) . 8_665 ?
C21 K1 H33A 71.5(5) . . ?
C43 K1 C42 22.94(4) 8_665 8_665 ?
C43 K1 H33A 101.8(5) 8_665 . ?
N1 Si1 C15 113.60(8) . . ?
N1 Si1 C14 115.30(8) . . ?
N1 Si1 C13 109.62(8) . . ?
C15 Si1 C14 104.46(9) . . ?
C13 Si1 C15 104.83(9) . . ?
C13 Si1 C14 108.36(9) . . ?
N2 Si2 C16 113.64(8) . . ?
N2 Si2 C17 109.31(9) . . ?
N2 Si2 C18 115.42(9) . . ?
C16 Si2 C18 104.01(9) . . ?
C17 Si2 C16 103.55(9) . . ?
C17 Si2 C18 110.19(10) . . ?
O1 Al1 N1 117.00(6) . . ?
O1 Al1 N2 111.32(6) . . ?
O2 Al1 O1 91.52(6) . . ?
O2 Al1 N1 110.29(6) . . ?
O2 Al1 N2 113.65(6) . . ?
N1 Al1 N2 111.67(7) . . ?
Al1 O1 K1 143.85(6) . . ?
C31 O1 K1 94.56(9) . . ?
C31 O1 Al1 109.68(10) . . ?
C32 O2 Al1 112.50(10) . . ?
Si1 N1 Al1 127.99(8) . . ?
C1 N1 Si1 114.05(11) . . ?
C1 N1 Al1 117.87(11) . . ?
Si2 N2 Al1 123.22(8) . . ?
C19 N2 Si2 119.33(12) . . ?
C19 N2 Al1 117.26(11) . . ?
C32 C41 K1 119.74(10) . 8_655 ?
C42 C41 K1 82.41(10) . 8_655 ?
C42 C41 C32 121.69(16) . . ?
C46 C41 K1 68.47(10) . 8_655 ?
C46 C41 C32 120.42(16) . . ?
C46 C41 C42 117.88(17) . . ?
C31 C34 K1 81.72(9) . . ?
C39 C34 K1 99.62(11) . . ?
C39 C34 C31 121.98(16) . . ?
C39 C34 C35 117.48(17) . . ?
C35 C34 K1 85.84(11) . . ?
C35 C34 C31 120.45(16) . . ?
C24 C19 N2 122.76(16) . . ?
C20 C19 N2 119.54(16) . . ?
C20 C19 C24 117.70(16) . . ?
O2 C32 C41 109.00(14) . . ?
O2 C32 C31 105.04(13) . . ?
O2 C32 C40 108.99(14) . . ?
C41 C32 C31 111.26(14) . . ?
C40 C32 C41 110.40(14) . . ?
C40 C32 C31 111.95(14) . . ?
C2 C1 N1 121.77(15) . . ?
C2 C1 C6 118.12(16) . . ?
C6 C1 N1 120.09(16) . . ?
C1 C2 C7 123.37(16) . . ?
C3 C2 C1 119.91(17) . . ?
C3 C2 C7 116.73(17) . . ?
O1 C31 K1 58.77(7) . . ?
O1 C31 C34 108.43(13) . . ?
O1 C31 C32 106.00(13) . . ?
O1 C31 C33 108.48(14) . . ?
C34 C31 K1 69.97(9) . . ?
C34 C31 C32 114.59(14) . . ?
C32 C31 K1 164.06(11) . . ?
C33 C31 K1 82.91(10) . . ?
C33 C31 C34 110.95(15) . . ?
C33 C31 C32 108.14(14) . . ?
C1 C6 C10 123.16(16) . . ?
C5 C6 C1 119.75(18) . . ?
C5 C6 C10 117.09(16) . . ?
C2 C7 H7 108.6 . . ?
C2 C7 C8 111.99(16) . . ?
C2 C7 C9 110.25(15) . . ?
C8 C7 H7 108.6 . . ?
C9 C7 H7 108.6 . . ?
C9 C7 C8 108.80(15) . . ?
C19 C24 C28 123.48(17) . . ?
C23 C24 C19 119.54(18) . . ?
C23 C24 C28 116.97(17) . . ?
K1 C42 H42 122.3 8_655 . ?
C41 C42 K1 74.48(10) . 8_655 ?
C41 C42 H42 119.5 . . ?
C43 C42 K1 74.98(12) . 8_655 ?
C43 C42 C41 120.92(18) . . ?
C43 C42 H42 119.5 . . ?
K1 C46 H46 108.2 8_655 . ?
C41 C46 K1 87.64(11) . 8_655 ?
C41 C46 H46 119.4 . . ?
C41 C46 C45 121.12(18) . . ?
C45 C46 K1 74.55(11) . 8_655 ?
C45 C46 H46 119.4 . . ?
C32 C40 H40A 109.5 . . ?
C32 C40 H40B 109.5 . . ?
C32 C40 H40C 109.5 . . ?
H40A C40 H40B 109.5 . . ?
H40A C40 H40C 109.5 . . ?
H40B C40 H40C 109.5 . . ?
C31 C33 H33A 112.5(13) . . ?
C31 C33 H33B 113.5(12) . . ?
C31 C33 H33C 108.5(14) . . ?
H33A C33 H33B 107.6(17) . . ?
H33A C33 H33C 107.0(18) . . ?
H33B C33 H33C 107.5(18) . . ?
Si2 C16 H16A 108.7 . . ?
Si2 C16 H16B 108.7 . . ?
H16A C16 H16B 107.6 . . ?
C15 C16 Si2 114.04(13) . . ?
C15 C16 H16A 108.7 . . ?
C15 C16 H16B 108.7 . . ?
C19 C20 K1 108.30(11) . . ?
C19 C20 C25 122.27(16) . . ?
C25 C20 K1 92.04(11) . . ?
C21 C20 K1 73.24(11) . . ?
C21 C20 C19 119.94(18) . . ?
C21 C20 C25 117.58(17) . . ?
C34 C39 H39 119.4 . . ?
C38 C39 C34 121.18(18) . . ?
C38 C39 H39 119.4 . . ?
C20 C25 H25 107.7 . . ?
C20 C25 C26 114.90(17) . . ?
C20 C25 C27 109.08(17) . . ?
C26 C25 H25 107.7 . . ?
C26 C25 C27 109.42(18) . . ?
C27 C25 H25 107.7 . . ?
C6 C10 H10 107.7 . . ?
C6 C10 C11 111.92(16) . . ?
C6 C10 C12 111.38(17) . . ?
C11 C10 H10 107.7 . . ?
C12 C10 H10 107.7 . . ?
C12 C10 C11 110.16(16) . . ?
Si1 C15 H15A 108.7 . . ?
Si1 C15 H15B 108.7 . . ?
C16 C15 Si1 114.09(13) . . ?
C16 C15 H15A 108.7 . . ?
C16 C15 H15B 108.7 . . ?
H15A C15 H15B 107.6 . . ?
K1 C35 H35 91.1 . . ?
C34 C35 K1 68.73(10) . . ?
C34 C35 H35 119.4 . . ?
C36 C35 K1 110.12(14) . . ?
C36 C35 C34 121.14(18) . . ?
C36 C35 H35 119.4 . . ?
C2 C3 H3 119.3 . . ?
C4 C3 C2 121.46(19) . . ?
C4 C3 H3 119.3 . . ?
Si1 C14 H14A 109.5 . . ?
Si1 C14 H14B 109.5 . . ?
Si1 C14 H14C 109.5 . . ?
H14A C14 H14B 109.5 . . ?
H14A C14 H14C 109.5 . . ?
H14B C14 H14C 109.5 . . ?
C6 C5 H5 119.1 . . ?
C4 C5 C6 121.89(18) . . ?
C4 C5 H5 119.1 . . ?
C24 C23 H23 118.8 . . ?
C22 C23 C24 122.34(19) . . ?
C22 C23 H23 118.8 . . ?
K1 C45 H45 107.5 8_655 . ?
C46 C45 K1 80.06(12) . 8_655 ?
C46 C45 H45 119.8 . . ?
C44 C45 K1 82.76(12) . 8_655 ?
C44 C45 C46 120.34(19) . . ?
C44 C45 H45 119.8 . . ?
C7 C8 H8A 109.5 . . ?
C7 C8 H8B 109.5 . . ?
C7 C8 H8C 109.5 . . ?
H8A C8 H8B 109.5 . . ?
H8A C8 H8C 109.5 . . ?
H8B C8 H8C 109.5 . . ?
C39 C38 H38 119.7 . . ?
C37 C38 C39 120.70(19) . . ?
C37 C38 H38 119.7 . . ?
K1 C44 H44 111.9 8_655 . ?
C45 C44 K1 72.26(12) . 8_655 ?
C45 C44 H44 120.4 . . ?
C43 C44 K1 85.77(13) . 8_655 ?
C43 C44 C45 119.15(18) . . ?
C43 C44 H44 120.4 . . ?
Si1 C13 H13A 109.5 . . ?
Si1 C13 H13B 109.5 . . ?
Si1 C13 H13C 109.5 . . ?
H13A C13 H13B 109.5 . . ?
H13A C13 H13C 109.5 . . ?
H13B C13 H13C 109.5 . . ?
C23 C22 H22 120.8 . . ?
C23 C22 C21 118.40(18) . . ?
C21 C22 H22 120.8 . . ?
C3 C4 H4 120.6 . . ?
C5 C4 C3 118.77(18) . . ?
C5 C4 H4 120.6 . . ?
K1 C21 H21 80.6 . . ?
C20 C21 K1 82.81(11) . . ?
C20 C21 H21 119.1 . . ?
C22 C21 K1 106.50(13) . . ?
C22 C21 C20 121.76(19) . . ?
C22 C21 H21 119.1 . . ?
C24 C28 H28 108.3 . . ?
C24 C28 C29 114.27(17) . . ?
C24 C28 C30 110.54(17) . . ?
C29 C28 H28 108.3 . . ?
C30 C28 H28 108.3 . . ?
C30 C28 C29 106.97(17) . . ?
K1 C43 H43 118.3 8_655 . ?
C42 C43 K1 82.09(12) . 8_655 ?
C42 C43 H43 119.7 . . ?
C44 C43 K1 70.62(12) . 8_655 ?
C44 C43 C42 120.55(19) . . ?
C44 C43 H43 119.7 . . ?
C38 C37 H37 120.6 . . ?
C38 C37 C36 118.84(18) . . ?
C36 C37 H37 120.6 . . ?
C10 C11 H11A 109.5 . . ?
C10 C11 H11B 109.5 . . ?
C10 C11 H11C 109.5 . . ?
H11A C11 H11B 109.5 . . ?
H11A C11 H11C 109.5 . . ?
H11B C11 H11C 109.5 . . ?
Si2 C17 H17A 109.5 . . ?
Si2 C17 H17B 109.5 . . ?
Si2 C17 H17C 109.5 . . ?
H17A C17 H17B 109.5 . . ?
H17A C17 H17C 109.5 . . ?
H17B C17 H17C 109.5 . . ?
C35 C36 H36 119.7 . . ?
C37 C36 C35 120.60(19) . . ?
C37 C36 H36 119.7 . . ?
C7 C9 H9A 109.5 . . ?
C7 C9 H9B 109.5 . . ?
C7 C9 H9C 109.5 . . ?
H9A C9 H9B 109.5 . . ?
H9A C9 H9C 109.5 . . ?
H9B C9 H9C 109.5 . . ?
C10 C12 H12A 109.5 . . ?
C10 C12 H12B 109.5 . . ?
C10 C12 H12C 109.5 . . ?
H12A C12 H12B 109.5 . . ?
H12A C12 H12C 109.5 . . ?
H12B C12 H12C 109.5 . . ?
Si2 C18 H18A 109.5 . . ?
Si2 C18 H18B 109.5 . . ?
Si2 C18 H18C 109.5 . . ?
H18A C18 H18B 109.5 . . ?
H18A C18 H18C 109.5 . . ?
H18B C18 H18C 109.5 . . ?
C28 C29 H29A 109.5 . . ?
C28 C29 H29B 109.5 . . ?
C28 C29 H29C 109.5 . . ?
H29A C29 H29B 109.5 . . ?
H29A C29 H29C 109.5 . . ?
H29B C29 H29C 109.5 . . ?
C28 C30 H30A 109.5 . . ?
C28 C30 H30B 109.5 . . ?
C28 C30 H30C 109.5 . . ?
H30A C30 H30B 109.5 . . ?
H30A C30 H30C 109.5 . . ?
H30B C30 H30C 109.5 . . ?
C25 C26 H26A 109.5 . . ?
C25 C26 H26B 109.5 . . ?
C25 C26 H26C 109.5 . . ?
H26A C26 H26B 109.5 . . ?
H26A C26 H26C 109.5 . . ?
H26B C26 H26C 109.5 . . ?
C25 C27 H27A 109.5 . . ?
C25 C27 H27B 109.5 . . ?
C25 C27 H27C 109.5 . . ?
H27A C27 H27B 109.5 . . ?
H27A C27 H27C 109.5 . . ?
H27B C27 H27C 109.5 . . ?

loop_
_geom_bond_atom_site_label_1
_geom_bond_atom_site_label_2
_geom_bond_distance
_geom_bond_site_symmetry_2
_geom_bond_publ_flag
K1 O1 2.7378(12) . ?
K1 C41 3.4369(17) 8_665 ?
K1 C34 3.0303(17) . ?
K1 C31 3.1918(17) . ?
K1 C42 3.536(2) 8_665 ?
K1 C46 3.1998(19) 8_665 ?
K1 C20 3.4197(19) . ?
K1 C35 3.243(2) . ?
K1 C45 3.131(2) 8_665 ?
K1 C44 3.261(2) 8_665 ?
K1 C21 3.300(2) . ?
K1 C43 3.448(2) 8_665 ?
K1 H33A 2.71(2) . ?
Si1 N1 1.7469(15) . ?
Si1 C15 1.883(2) . ?
Si1 C14 1.8883(19) . ?
Si1 C13 1.8786(19) . ?
Si2 N2 1.7445(15) . ?
Si2 C16 1.882(2) . ?
Si2 C17 1.872(2) . ?
Si2 C18 1.887(2) . ?
Al1 O1 1.8008(12) . ?
Al1 O2 1.7700(12) . ?
Al1 N1 1.8705(15) . ?
Al1 N2 1.8855(15) . ?
O1 C31 1.437(2) . ?
O2 C32 1.408(2) . ?
N1 C1 1.452(2) . ?
N2 C19 1.437(2) . ?
C41 K1 3.4368(17) 8_655 ?
C41 C32 1.532(2) . ?
C41 C42 1.400(3) . ?
C41 C46 1.393(3) . ?
C34 C31 1.530(2) . ?
C34 C39 1.394(2) . ?
C34 C35 1.396(3) . ?
C19 C24 1.427(3) . ?
C19 C20 1.421(2) . ?
C32 C31 1.607(2) . ?
C32 C40 1.527(2) . ?
C1 C2 1.413(3) . ?
C1 C6 1.416(2) . ?
C2 C7 1.522(2) . ?
C2 C3 1.400(3) . ?
C31 C33 1.528(2) . ?
C6 C10 1.512(3) . ?
C6 C5 1.395(3) . ?
C7 H7 0.9800 . ?
C7 C8 1.541(3) . ?
C7 C9 1.535(3) . ?
C24 C23 1.395(3) . ?
C24 C28 1.528(3) . ?
C42 K1 3.5357(19) 8_655 ?
C42 H42 0.9300 . ?
C42 C43 1.391(3) . ?
C46 K1 3.1997(19) 8_655 ?
C46 H46 0.9300 . ?
C46 C45 1.393(3) . ?
C40 H40A 0.9600 . ?
C40 H40B 0.9600 . ?
C40 H40C 0.9600 . ?
C33 H33A 0.99(2) . ?
C33 H33B 0.99(2) . ?
C33 H33C 0.93(2) . ?
C16 H16A 0.9700 . ?
C16 H16B 0.9700 . ?
C16 C15 1.535(3) . ?
C20 C25 1.522(3) . ?
C20 C21 1.399(3) . ?
C39 H39 0.9300 . ?
C39 C38 1.389(3) . ?
C25 H25 0.9800 . ?
C25 C26 1.526(3) . ?
C25 C27 1.539(3) . ?
C10 H10 0.9800 . ?
C10 C11 1.541(3) . ?
C10 C12 1.533(3) . ?
C15 H15A 0.9700 . ?
C15 H15B 0.9700 . ?
C35 H35 0.9300 . ?
C35 C36 1.387(3) . ?
C3 H3 0.9300 . ?
C3 C4 1.382(3) . ?
C14 H14A 0.9600 . ?
C14 H14B 0.9600 . ?
C14 H14C 0.9600 . ?
C5 H5 0.9300 . ?
C5 C4 1.377(3) . ?
C23 H23 0.9300 . ?
C23 C22 1.380(3) . ?
C45 K1 3.131(2) 8_655 ?
C45 H45 0.9300 . ?
C45 C44 1.388(3) . ?
C8 H8A 0.9600 . ?
C8 H8B 0.9600 . ?
C8 H8C 0.9600 . ?
C38 H38 0.9300 . ?
C38 C37 1.379(3) . ?
C44 K1 3.261(2) 8_655 ?
C44 H44 0.9300 . ?
C44 C43 1.385(3) . ?
C13 H13A 0.9600 . ?
C13 H13B 0.9600 . ?
C13 H13C 0.9600 . ?
C22 H22 0.9300 . ?
C22 C21 1.385(3) . ?
C4 H4 0.9300 . ?
C21 H21 0.9300 . ?
C28 H28 0.9800 . ?
C28 C29 1.539(3) . ?
C28 C30 1.533(3) . ?
C43 K1 3.448(2) 8_655 ?
C43 H43 0.9300 . ?
C37 H37 0.9300 . ?
C37 C36 1.386(3) . ?
C11 H11A 0.9600 . ?
C11 H11B 0.9600 . ?
C11 H11C 0.9600 . ?
C17 H17A 0.9600 . ?
C17 H17B 0.9600 . ?
C17 H17C 0.9600 . ?
C36 H36 0.9300 . ?
C9 H9A 0.9600 . ?
C9 H9B 0.9600 . ?
C9 H9C 0.9600 . ?
C12 H12A 0.9600 . ?
C12 H12B 0.9600 . ?
C12 H12C 0.9600 . ?
C18 H18A 0.9600 . ?
C18 H18B 0.9600 . ?
C18 H18C 0.9600 . ?
C29 H29A 0.9600 . ?
C29 H29B 0.9600 . ?
C29 H29C 0.9600 . ?
C30 H30A 0.9600 . ?
C30 H30B 0.9600 . ?
C30 H30C 0.9600 . ?
C26 H26A 0.9600 . ?
C26 H26B 0.9600 . ?
C26 H26C 0.9600 . ?
C27 H27A 0.9600 . ?
C27 H27B 0.9600 . ?
C27 H27C 0.9600 . ?

loop_
_geom_torsion_atom_site_label_1
_geom_torsion_atom_site_label_2
_geom_torsion_atom_site_label_3
_geom_torsion_atom_site_label_4
_geom_torsion
_geom_torsion_site_symmetry_1
_geom_torsion_site_symmetry_2
_geom_torsion_site_symmetry_3
_geom_torsion_site_symmetry_4
_geom_torsion_publ_flag
K1 O1 C31 C34 51.37(13) . . . . ?
K1 O1 C31 C32 174.86(10) . . . . ?
K1 O1 C31 C33 -69.21(12) . . . . ?
K1 C41 C32 O2 -63.83(16) 8_655 . . . ?
K1 C41 C32 C31 -179.20(10) 8_655 . . . ?
K1 C41 C32 C40 55.86(17) 8_655 . . . ?
K1 C41 C42 C43 61.32(18) 8_655 . . . ?
K1 C41 C46 C45 -70.34(17) 8_655 . . . ?
K1 C34 C31 O1 -45.31(11) . . . . ?
K1 C34 C31 C32 -163.47(13) . . . . ?
K1 C34 C31 C33 73.72(13) . . . . ?
K1 C34 C39 C38 90.73(18) . . . . ?
K1 C34 C35 C36 -101.31(19) . . . . ?
K1 C42 C43 C44 61.89(19) 8_655 . . . ?
K1 C46 C45 C44 -75.47(18) 8_655 . . . ?
K1 C20 C25 C26 17.98(17) . . . . ?
K1 C20 C25 C27 141.23(14) . . . . ?
K1 C20 C21 C22 104.98(19) . . . . ?
K1 C35 C36 C37 -74.1(2) . . . . ?
K1 C45 C44 C43 -74.51(19) 8_655 . . . ?
K1 C44 C43 C42 -67.84(19) 8_655 . . . ?
Si1 N1 C1 C2 -78.44(18) . . . . ?
Si1 N1 C1 C6 99.60(17) . . . . ?
Si2 N2 C19 C24 -71.4(2) . . . . ?
Si2 N2 C19 C20 109.61(16) . . . . ?
Si2 C16 C15 Si1 -92.35(15) . . . . ?
Al1 O1 C31 K1 152.72(9) . . . . ?
Al1 O1 C31 C34 -155.91(11) . . . . ?
Al1 O1 C31 C32 -32.43(14) . . . . ?
Al1 O1 C31 C33 83.51(14) . . . . ?
Al1 O2 C32 C41 -151.53(11) . . . . ?
Al1 O2 C32 C31 -32.22(15) . . . . ?
Al1 O2 C32 C40 87.90(14) . . . . ?
Al1 N1 C1 C2 104.72(17) . . . . ?
Al1 N1 C1 C6 -77.24(18) . . . . ?
Al1 N2 C19 C24 103.86(17) . . . . ?
Al1 N2 C19 C20 -75.13(19) . . . . ?
O1 Al1 O2 C32 12.98(11) . . . . ?
O1 Al1 N1 Si1 100.11(11) . . . . ?
O1 Al1 N1 C1 -83.55(13) . . . . ?
O1 Al1 N2 Si2 -178.33(8) . . . . ?
O1 Al1 N2 C19 6.61(14) . . . . ?
O2 Al1 O1 K1 142.68(10) . . . . ?
O2 Al1 O1 C31 13.44(11) . . . . ?
O2 Al1 N1 Si1 -157.18(9) . . . . ?
O2 Al1 N1 C1 19.16(14) . . . . ?
O2 Al1 N2 Si2 80.01(11) . . . . ?
O2 Al1 N2 C19 -95.04(13) . . . . ?
O2 C32 C31 K1 57.5(4) . . . . ?
O2 C32 C31 O1 41.25(16) . . . . ?
O2 C32 C31 C34 160.77(14) . . . . ?
O2 C32 C31 C33 -74.92(16) . . . . ?
N1 Si1 C15 C16 35.43(16) . . . . ?
N1 Al1 O1 K1 -103.57(11) . . . . ?
N1 Al1 O1 C31 127.19(11) . . . . ?
N1 Al1 O2 C32 -106.62(12) . . . . ?
N1 Al1 N2 Si2 -45.53(11) . . . . ?
N1 Al1 N2 C19 139.41(12) . . . . ?
N1 C1 C2 C7 -4.9(3) . . . . ?
N1 C1 C2 C3 174.81(16) . . . . ?
N1 C1 C6 C10 5.1(3) . . . . ?
N1 C1 C6 C5 -174.63(16) . . . . ?
N2 Si2 C16 C15 38.69(16) . . . . ?
N2 Al1 O1 K1 26.50(12) . . . . ?
N2 Al1 O1 C31 -102.74(11) . . . . ?
N2 Al1 O2 C32 127.11(11) . . . . ?
N2 Al1 N1 Si1 -29.80(12) . . . . ?
N2 Al1 N1 C1 146.54(12) . . . . ?
N2 C19 C24 C23 -174.94(16) . . . . ?
N2 C19 C24 C28 5.6(3) . . . . ?
N2 C19 C20 K1 92.19(16) . . . . ?
N2 C19 C20 C25 -12.5(3) . . . . ?
N2 C19 C20 C21 172.99(16) . . . . ?
C41 C32 C31 K1 175.3(3) . . . . ?
C41 C32 C31 O1 159.04(14) . . . . ?
C41 C32 C31 C34 -81.43(18) . . . . ?
C41 C32 C31 C33 42.88(19) . . . . ?
C41 C42 C43 K1 -61.07(17) . . . 8_655 ?
C41 C42 C43 C44 0.8(3) . . . . ?
C41 C46 C45 K1 77.48(17) . . . 8_655 ?
C41 C46 C45 C44 2.0(3) . . . . ?
C34 C39 C38 C37 1.8(3) . . . . ?
C34 C35 C36 C37 2.6(3) . . . . ?
C19 C24 C23 C22 1.0(3) . . . . ?
C19 C24 C28 C29 -135.11(19) . . . . ?
C19 C24 C28 C30 104.2(2) . . . . ?
C19 C20 C25 C26 131.2(2) . . . . ?
C19 C20 C25 C27 -105.6(2) . . . . ?
C19 C20 C21 K1 -101.83(16) . . . . ?
C19 C20 C21 C22 3.1(3) . . . . ?
C32 C41 C42 K1 120.38(16) . . . 8_655 ?
C32 C41 C42 C43 -178.30(17) . . . . ?
C32 C41 C46 K1 -112.75(15) . . . 8_655 ?
C32 C41 C46 C45 176.91(17) . . . . ?
C1 C2 C7 C8 -132.03(18) . . . . ?
C1 C2 C7 C9 106.7(2) . . . . ?
C1 C2 C3 C4 0.9(3) . . . . ?
C1 C6 C10 C11 -112.67(19) . . . . ?
C1 C6 C10 C12 123.52(19) . . . . ?
C1 C6 C5 C4 -1.4(3) . . . . ?
C2 C1 C6 C10 -176.82(17) . . . . ?
C2 C1 C6 C5 3.5(3) . . . . ?
C2 C3 C4 C5 1.2(3) . . . . ?
C31 C34 C39 C38 176.92(17) . . . . ?
C31 C34 C35 K1 -77.86(14) . . . . ?
C31 C34 C35 C36 -179.17(18) . . . . ?
C6 C1 C2 C7 177.07(17) . . . . ?
C6 C1 C2 C3 -3.3(3) . . . . ?
C6 C5 C4 C3 -1.0(3) . . . . ?
C7 C2 C3 C4 -179.36(18) . . . . ?
C24 C19 C20 K1 -86.86(16) . . . . ?
C24 C19 C20 C25 168.47(17) . . . . ?
C24 C19 C20 C21 -6.1(3) . . . . ?
C24 C23 C22 C21 -4.0(3) . . . . ?
C42 C41 C32 O2 -163.84(16) . . . . ?
C42 C41 C32 C31 80.8(2) . . . . ?
C42 C41 C32 C40 -44.2(2) . . . . ?
C42 C41 C46 K1 68.32(16) . . . 8_655 ?
C42 C41 C46 C45 -2.0(3) . . . . ?
C46 C41 C32 O2 17.3(2) . . . . ?
C46 C41 C32 C31 -98.11(19) . . . . ?
C46 C41 C32 C40 136.96(17) . . . . ?
C46 C41 C42 K1 -60.70(15) . . . 8_655 ?
C46 C41 C42 C43 0.6(3) . . . . ?
C46 C45 C44 K1 73.98(18) . . . 8_655 ?
C46 C45 C44 C43 -0.5(3) . . . . ?
C40 C32 C31 K1 -60.7(4) . . . . ?
C40 C32 C31 O1 -76.89(17) . . . . ?
C40 C32 C31 C34 42.6(2) . . . . ?
C40 C32 C31 C33 166.94(15) . . . . ?
C16 Si2 N2 Al1 48.25(12) . . . . ?
C16 Si2 N2 C19 -136.79(13) . . . . ?
C20 C19 C24 C23 4.1(3) . . . . ?
C20 C19 C24 C28 -175.38(17) . . . . ?
C39 C34 C31 K1 -96.21(16) . . . . ?
C39 C34 C31 O1 -141.53(16) . . . . ?
C39 C34 C31 C32 100.32(19) . . . . ?
C39 C34 C31 C33 -22.5(2) . . . . ?
C39 C34 C35 K1 98.69(15) . . . . ?
C39 C34 C35 C36 -2.6(3) . . . . ?
C39 C38 C37 C36 -1.8(3) . . . . ?
C25 C20 C21 K1 83.38(16) . . . . ?
C25 C20 C21 C22 -171.64(18) . . . . ?
C10 C6 C5 C4 178.89(18) . . . . ?
C15 Si1 N1 Al1 43.23(13) . . . . ?
C15 Si1 N1 C1 -133.23(12) . . . . ?
C35 C34 C31 K1 80.18(15) . . . . ?
C35 C34 C31 O1 34.9(2) . . . . ?
C35 C34 C31 C32 -83.3(2) . . . . ?
C35 C34 C31 C33 153.90(17) . . . . ?
C35 C34 C39 C38 0.4(3) . . . . ?
C3 C2 C7 C8 48.3(2) . . . . ?
C3 C2 C7 C9 -73.0(2) . . . . ?
C14 Si1 N1 Al1 -77.30(13) . . . . ?
C14 Si1 N1 C1 106.24(13) . . . . ?
C14 Si1 C15 C16 161.90(13) . . . . ?
C5 C6 C10 C11 67.0(2) . . . . ?
C5 C6 C10 C12 -56.8(2) . . . . ?
C23 C24 C28 C29 45.4(2) . . . . ?
C23 C24 C28 C30 -75.3(2) . . . . ?
C23 C22 C21 K1 93.65(19) . . . . ?
C23 C22 C21 C20 1.9(3) . . . . ?
C45 C44 C43 K1 66.98(17) . . . 8_655 ?
C45 C44 C43 C42 -0.9(3) . . . . ?
C38 C37 C36 C35 -0.4(3) . . . . ?
C13 Si1 N1 Al1 160.12(10) . . . . ?
C13 Si1 N1 C1 -16.33(15) . . . . ?
C13 Si1 C15 C16 -84.23(15) . . . . ?
C21 C20 C25 C26 -54.2(2) . . . . ?
C21 C20 C25 C27 69.1(2) . . . . ?
C28 C24 C23 C22 -179.55(18) . . . . ?
C17 Si2 N2 Al1 163.36(10) . . . . ?
C17 Si2 N2 C19 -21.68(16) . . . . ?
C17 Si2 C16 C15 -79.78(15) . . . . ?
C18 Si2 N2 Al1 -71.79(13) . . . . ?
C18 Si2 N2 C19 103.17(15) . . . . ?
C18 Si2 C16 C15 165.00(14) . . . . ?
